data_7042814
loop_
_publ_author_name
'Folkertsma, E.'
'Benthem, S. H.'
'Witteman, L.'
'van Slagmaat, C. A. M. R.'
'Lutz, M.'
'Klein Gebbink, R. J. M.'
'Moret, M.-E.'

_publ_section_title
;
 Formation of exceptionally weak C--C bonds by metal-templated pinacol
 coupling
;
_journal_name_full 'Dalton Trans.'
_journal_paper_doi 10.1039/C7DT01130J
_journal_year 2017
_chemical_formula_moiety 'C66 H52 Cl2 N8 O2 Zn2'
_chemical_formula_sum 'C66 H52 Cl2 N8 O2 Zn2'
_chemical_formula_weight 1190.79
_space_group_crystal_system triclinic
_space_group_IT_number 2
_space_group_name_Hall '-P 1'
_space_group_name_H-M_alt 'P -1'
_symmetry_space_group_name_Hall '-P 1'
_symmetry_space_group_name_H-M 'P -1'
_atom_sites_solution_hydrogens geom
_atom_sites_solution_primary heavy
_atom_sites_solution_secondary difmap
_audit_creation_method SHELXL-2014/7
_audit_update_record
;
2016-11-24 deposited with the CCDC.
2017-04-25 downloaded from the CCDC.
;
_cell_angle_alpha 67.700(2)
_cell_angle_beta 72.709(2)
_cell_angle_gamma 79.513(2)
_cell_formula_units_Z 1
_cell_length_a 10.6545(4)
_cell_length_b 12.7083(6)
_cell_length_c 15.0735(6)
_cell_measurement_reflns_used 26629
_cell_measurement_temperature 210(2)
_cell_measurement_theta_max 27.48
_cell_measurement_theta_min 1.49
_cell_volume 1797.43(13)
_computing_cell_refinement Peakref
_computing_data_collection Apex2
_computing_data_reduction 'Eval15, SADABS-2014/4'
_computing_structure_refinement 'SHELXL-2014/7 (Sheldrick, 2014)'
_computing_structure_solution SHELXT
_diffrn_ambient_temperature 210(2)
_diffrn_measured_fraction_theta_full 1.000
_diffrn_measured_fraction_theta_max 1.000
_diffrn_measurement_device_type 'Bruker Kappa ApexII'
_diffrn_measurement_method '\f and \w scans'
_diffrn_radiation_type MoK\a
_diffrn_radiation_wavelength 0.71073
_diffrn_reflns_av_R_equivalents 0.0183
_diffrn_reflns_av_unetI/netI 0.0175
_diffrn_reflns_Laue_measured_fraction_full 1.000
_diffrn_reflns_Laue_measured_fraction_max 1.000
_diffrn_reflns_limit_h_max 13
_diffrn_reflns_limit_h_min -13
_diffrn_reflns_limit_k_max 16
_diffrn_reflns_limit_k_min -16
_diffrn_reflns_limit_l_max 19
_diffrn_reflns_limit_l_min -19
_diffrn_reflns_number 31525
_diffrn_reflns_point_group_measured_fraction_full 1.000
_diffrn_reflns_point_group_measured_fraction_max 1.000
_diffrn_reflns_theta_full 25.242
_diffrn_reflns_theta_max 27.499
_diffrn_reflns_theta_min 1.508
_diffrn_source 'sealed tube'
_exptl_absorpt_coefficient_mu 0.784
_exptl_absorpt_correction_T_max 0.7456
_exptl_absorpt_correction_T_min 0.6980
_exptl_absorpt_correction_type multi-scan
_exptl_absorpt_process_details SADABS-2014/4
_exptl_crystal_colour colourless
_exptl_crystal_density_diffrn 1.100
_exptl_crystal_description block
_exptl_crystal_F_000 614
_exptl_crystal_size_max 0.39
_exptl_crystal_size_mid 0.34
_exptl_crystal_size_min 0.26
_refine_diff_density_max 0.466
_refine_diff_density_min -0.441
_refine_diff_density_rms 0.041
_refine_ls_extinction_method none
_refine_ls_goodness_of_fit_ref 1.056
_refine_ls_hydrogen_treatment constr
_refine_ls_matrix_type full
_refine_ls_number_parameters 418
_refine_ls_number_reflns 8256
_refine_ls_number_restraints 145
_refine_ls_restrained_S_all 1.058
_refine_ls_R_factor_all 0.0325
_refine_ls_R_factor_gt 0.0281
_refine_ls_shift/su_max 0.001
_refine_ls_shift/su_mean 0.000
_refine_ls_structure_factor_coef Fsqd
_refine_ls_weighting_details 'w=1/[\s^2^(Fo^2^)+(0.0375P)^2^+0.5777P] where P=(Fo^2^+2Fc^2^)/3'
_refine_ls_weighting_scheme calc
_refine_ls_wR_factor_gt 0.0738
_refine_ls_wR_factor_ref 0.0757
_reflns_Friedel_coverage 0.000
_reflns_number_gt 7375
_reflns_number_total 8256
_reflns_threshold_expression 'I > 2\s(I)'
_cod_data_source_file c7dt01130j2.cif
_cod_data_source_block l0771g
_cod_original_cell_volume 1797.44(14)
_cod_database_code 7042814
_shelx_shelxl_version_number 2014/7
_shelx_space_group_comment
;
The symmetry employed for this shelxl refinement is uniquely defined
by the following loop, which should always be used as a source of
symmetry information in preference to the above space-group names.
They are only intended as comments.
;

loop_
_space_group_symop_operation_xyz
'x, y, z'
'-x, -y, -z'

loop_
_atom_site_label
_atom_site_type_symbol
_atom_site_fract_x
_atom_site_fract_y
_atom_site_fract_z
_atom_site_U_iso_or_equiv
_atom_site_adp_type
_atom_site_occupancy
_atom_site_site_symmetry_order
_atom_site_calc_flag
_atom_site_refinement_flags_posn
_atom_site_refinement_flags_adp
_atom_site_refinement_flags_occupancy
_atom_site_disorder_assembly
_atom_site_disorder_group
Zn1 Zn 0.25318(2) 0.41023(2) 0.60525(2) 0.02532(5) Uani 1 1 d . . . . .
Cl1 Cl 0.06776(3) 0.34135(3) 0.63317(3) 0.03982(9) Uani 1 1 d . . . . .
O1 O 0.63050(9) 0.55512(8) 0.52747(7) 0.0294(2) Uani 1 1 d . . . . .
N1 N 0.27227(11) 0.56150(10) 0.61454(9) 0.0287(2) Uani 1 1 d . . . . .
N2 N 0.40053(13) 0.70190(10) 0.56408(9) 0.0315(3) Uani 1 1 d . . . . .
N3 N 0.40306(11) 0.33194(9) 0.67046(9) 0.0265(2) Uani 1 1 d . . . . .
N4 N 0.61370(11) 0.32750(10) 0.66261(9) 0.0294(2) Uani 1 1 d . . . . .
C1 C 0.51367(13) 0.51045(11) 0.54899(10) 0.0253(3) Uani 1 1 d . . . . .
C2 C 0.39666(14) 0.59029(11) 0.57806(10) 0.0272(3) Uani 1 1 d . . . . .
C3 C 0.19330(15) 0.65760(12) 0.62525(11) 0.0318(3) Uani 1 1 d D . . . .
C4 C 0.27152(16) 0.74526(12) 0.59350(11) 0.0335(3) Uani 1 1 d D . . . .
C5 C 0.51533(19) 0.76974(15) 0.52889(16) 0.0541(5) Uani 1 1 d . . . . .
H5A H 0.5763 0.7325 0.5703 0.081 Uiso 1 1 calc R U . . .
H5B H 0.4861 0.8453 0.5322 0.081 Uiso 1 1 calc R U . . .
H5C H 0.5591 0.7760 0.4609 0.081 Uiso 1 1 calc R U . . .
C6 C 0.04850(15) 0.65788(12) 0.66641(13) 0.0378(3) Uani 1 1 d D . . . .
C7 C -0.01056(19) 0.69132(15) 0.74767(15) 0.0613(6) Uani 1 1 d D . . . .
H7 H 0.0422 0.7116 0.7779 0.074 Uiso 1 1 calc R U . . .
C8 C -0.1465(2) 0.6953(2) 0.7852(2) 0.0855(9) Uani 1 1 d D . . . .
H8 H -0.1852 0.7185 0.8403 0.103 Uiso 1 1 calc R U . . .
C9 C -0.2242(2) 0.66547(19) 0.7418(2) 0.0829(9) Uani 1 1 d D . . . .
H9 H -0.3162 0.6673 0.7675 0.100 Uiso 1 1 calc R U . . .
C10 C -0.1674(2) 0.63299(18) 0.6611(2) 0.0743(8) Uani 1 1 d D . . . .
H10 H -0.2209 0.6134 0.6309 0.089 Uiso 1 1 calc R U . . .
C11 C -0.03177(18) 0.62859(16) 0.62319(17) 0.0549(5) Uani 1 1 d D . . . .
H11 H 0.0060 0.6056 0.5679 0.066 Uiso 1 1 calc R U . . .
C12A C 0.2154(4) 0.8655(3) 0.5854(3) 0.0254(10) Uani 0.506(3) 1 d D . P A 1
C13A C 0.2633(3) 0.9239(3) 0.6285(3) 0.0344(8) Uani 0.506(3) 1 d D . P A 1
H13A H 0.3253 0.8866 0.6659 0.041 Uiso 0.506(3) 1 calc R U P A 1
C14A C 0.2197(4) 1.0379(4) 0.6163(3) 0.0400(11) Uani 0.506(3) 1 d D . P A 1
H14A H 0.2519 1.0769 0.6460 0.048 Uiso 0.506(3) 1 calc R U P A 1
C15A C 0.1298(4) 1.0932(3) 0.5611(3) 0.0432(10) Uani 0.506(3) 1 d D . P A 1
H15A H 0.1017 1.1702 0.5523 0.052 Uiso 0.506(3) 1 calc R U P A 1
C16A C 0.0807(3) 1.0362(3) 0.5187(3) 0.0464(9) Uani 0.506(3) 1 d D . P A 1
H16A H 0.0186 1.0741 0.4815 0.056 Uiso 0.506(3) 1 calc R U P A 1
C17A C 0.1229(3) 0.9231(2) 0.5307(2) 0.0358(7) Uani 0.506(3) 1 d D . P A 1
H17A H 0.0888 0.8846 0.5017 0.043 Uiso 0.506(3) 1 calc R U P A 1
C12B C 0.2558(4) 0.8702(3) 0.5723(4) 0.0265(10) Uani 0.494(3) 1 d D . P A 2
C13B C 0.2840(3) 0.9433(3) 0.4759(2) 0.0427(8) Uani 0.494(3) 1 d D . P A 2
H13B H 0.3245 0.9144 0.4244 0.051 Uiso 0.494(3) 1 calc R U P A 2
C14B C 0.2529(3) 1.0597(3) 0.4541(3) 0.0506(10) Uani 0.494(3) 1 d D . P A 2
H14B H 0.2723 1.1094 0.3880 0.061 Uiso 0.494(3) 1 calc R U P A 2
C15B C 0.1938(4) 1.1027(3) 0.5291(3) 0.0453(10) Uani 0.494(3) 1 d D . P A 2
H15B H 0.1730 1.1816 0.5142 0.054 Uiso 0.494(3) 1 calc R U P A 2
C16B C 0.1654(5) 1.0306(4) 0.6250(4) 0.0532(15) Uani 0.494(3) 1 d D . P A 2
H16B H 0.1249 1.0600 0.6763 0.064 Uiso 0.494(3) 1 calc R U P A 2
C17B C 0.1963(4) 0.9133(3) 0.6475(3) 0.0452(10) Uani 0.494(3) 1 d D . P A 2
H17B H 0.1767 0.8637 0.7138 0.054 Uiso 0.494(3) 1 calc R U P A 2
C18 C 0.50907(13) 0.39224(11) 0.62968(10) 0.0255(3) Uani 1 1 d . . . . .
C19 C 0.44119(14) 0.22469(11) 0.73048(10) 0.0284(3) Uani 1 1 d D . . . .
C20 C 0.57144(14) 0.22157(12) 0.72662(11) 0.0304(3) Uani 1 1 d D . . . .
C21 C 0.74785(17) 0.35904(18) 0.64452(15) 0.0565(5) Uani 1 1 d . . . . .
H21A H 0.7989 0.3594 0.5793 0.085 Uiso 1 1 calc R U . . .
H21B H 0.7900 0.3041 0.6943 0.085 Uiso 1 1 calc R U . . .
H21C H 0.7430 0.4344 0.6480 0.085 Uiso 1 1 calc R U . . .
C22 C 0.34955(15) 0.13379(12) 0.78432(10) 0.0343(3) Uani 1 1 d D . . . .
C23 C 0.21738(16) 0.15949(15) 0.82200(10) 0.0418(4) Uani 1 1 d D . . . .
H23 H 0.1858 0.2357 0.8144 0.050 Uiso 1 1 calc R U . . .
C24 C 0.1302(2) 0.07357(18) 0.87116(13) 0.0587(5) Uani 1 1 d D . . . .
H24 H 0.0404 0.0920 0.8962 0.070 Uiso 1 1 calc R U . . .
C25 C 0.1760(2) -0.03792(18) 0.88283(16) 0.0675(7) Uani 1 1 d D . . . .
H25 H 0.1175 -0.0958 0.9159 0.081 Uiso 1 1 calc R U . . .
C26 C 0.3067(2) -0.06488(16) 0.84647(16) 0.0622(6) Uani 1 1 d D . . . .
H26 H 0.3376 -0.1414 0.8554 0.075 Uiso 1 1 calc R U . . .
C27 C 0.3941(2) 0.01992(14) 0.79649(14) 0.0480(4) Uani 1 1 d D . . . .
H27 H 0.4834 0.0007 0.7708 0.058 Uiso 1 1 calc R U . . .
C28 C 0.65832(14) 0.12974(13) 0.77964(11) 0.0360(3) Uani 1 1 d D . . . .
C29 C 0.62584(17) 0.08617(14) 0.88151(12) 0.0453(4) Uani 1 1 d D . . . .
H29 H 0.5503 0.1175 0.9171 0.054 Uiso 1 1 calc R U . . .
C30 C 0.7024(2) -0.00295(16) 0.93240(14) 0.0569(5) Uani 1 1 d D . . . .
H30 H 0.6788 -0.0313 1.0020 0.068 Uiso 1 1 calc R U . . .
C31 C 0.8114(2) -0.04949(18) 0.88213(17) 0.0667(6) Uani 1 1 d D . . . .
H31 H 0.8622 -0.1113 0.9168 0.080 Uiso 1 1 calc R U . . .
C32 C 0.8468(3) -0.0066(2) 0.78188(19) 0.1021(12) Uani 1 1 d D . . . .
H32 H 0.9235 -0.0377 0.7471 0.123 Uiso 1 1 calc R U . . .
C33 C 0.7709(2) 0.0828(2) 0.73021(15) 0.0868(10) Uani 1 1 d D . . . .
H33 H 0.7966 0.1118 0.6606 0.104 Uiso 1 1 calc R U . . .

loop_
_atom_site_aniso_label
_atom_site_aniso_U_11
_atom_site_aniso_U_22
_atom_site_aniso_U_33
_atom_site_aniso_U_23
_atom_site_aniso_U_13
_atom_site_aniso_U_12
Zn1 0.01848(8) 0.01993(8) 0.03464(9) -0.00635(6) -0.00562(6) -0.00315(5)
Cl1 0.02176(17) 0.0376(2) 0.0579(2) -0.01147(17) -0.01030(15) -0.00777(14)
O1 0.0248(5) 0.0320(5) 0.0327(5) -0.0094(4) -0.0051(4) -0.0129(4)
N1 0.0261(6) 0.0213(5) 0.0375(7) -0.0098(5) -0.0074(5) -0.0008(4)
N2 0.0386(7) 0.0226(6) 0.0340(6) -0.0100(5) -0.0064(5) -0.0080(5)
N3 0.0225(6) 0.0220(5) 0.0311(6) -0.0042(5) -0.0063(5) -0.0041(4)
N4 0.0213(6) 0.0332(6) 0.0292(6) -0.0037(5) -0.0077(5) -0.0047(5)
C1 0.0241(6) 0.0229(6) 0.0284(7) -0.0067(5) -0.0059(5) -0.0067(5)
C2 0.0310(7) 0.0212(6) 0.0293(7) -0.0071(5) -0.0071(5) -0.0062(5)
C3 0.0343(8) 0.0244(7) 0.0377(8) -0.0130(6) -0.0107(6) 0.0030(6)
C4 0.0425(8) 0.0236(7) 0.0359(8) -0.0115(6) -0.0123(6) 0.0006(6)
C5 0.0522(11) 0.0349(9) 0.0731(13) -0.0285(9) 0.0122(9) -0.0234(8)
C6 0.0337(8) 0.0249(7) 0.0551(10) -0.0155(7) -0.0129(7) 0.0036(6)
C7 0.0425(10) 0.0746(14) 0.0765(14) -0.0462(12) 0.0040(10) -0.0151(10)
C8 0.0498(13) 0.0942(19) 0.113(2) -0.0614(18) 0.0183(13) -0.0166(13)
C9 0.0347(11) 0.0548(13) 0.150(3) -0.0372(16) -0.0097(13) -0.0008(9)
C10 0.0437(11) 0.0526(12) 0.141(2) -0.0376(14) -0.0488(14) 0.0133(9)
C11 0.0466(10) 0.0465(10) 0.0858(15) -0.0309(10) -0.0389(10) 0.0173(8)
C12A 0.021(2) 0.0210(16) 0.0317(19) -0.0077(13) -0.0022(17) -0.0059(14)
C13A 0.0330(19) 0.0303(16) 0.043(2) -0.0152(14) -0.0118(16) -0.0014(15)
C14A 0.046(3) 0.0296(18) 0.048(2) -0.0201(16) -0.005(2) -0.0090(19)
C15A 0.051(3) 0.0224(16) 0.048(2) -0.0108(16) -0.006(2) 0.0026(18)
C16A 0.051(2) 0.0356(17) 0.048(2) -0.0127(15) -0.0173(16) 0.0130(15)
C17A 0.0388(17) 0.0316(15) 0.0392(17) -0.0153(13) -0.0120(13) 0.0025(12)
C12B 0.017(2) 0.0232(17) 0.039(2) -0.0096(15) -0.0060(17) -0.0031(14)
C13B 0.057(2) 0.0287(16) 0.0449(19) -0.0139(14) -0.0145(16) -0.0033(14)
C14B 0.068(3) 0.0263(16) 0.054(2) -0.0030(15) -0.0227(19) -0.0062(16)
C15B 0.042(2) 0.0244(17) 0.075(3) -0.019(2) -0.021(2) 0.0002(17)
C16B 0.063(4) 0.034(2) 0.064(3) -0.028(2) -0.009(3) 0.005(3)
C17B 0.058(3) 0.0307(18) 0.044(2) -0.0132(16) -0.012(2) 0.003(2)
C18 0.0215(6) 0.0255(6) 0.0282(7) -0.0070(5) -0.0061(5) -0.0038(5)
C19 0.0290(7) 0.0236(6) 0.0292(7) -0.0045(5) -0.0081(5) -0.0031(5)
C20 0.0289(7) 0.0291(7) 0.0285(7) -0.0054(6) -0.0081(6) 0.0006(6)
C21 0.0284(8) 0.0678(13) 0.0563(11) 0.0120(9) -0.0215(8) -0.0185(8)
C22 0.0397(8) 0.0285(7) 0.0309(7) 0.0012(6) -0.0140(6) -0.0102(6)
C23 0.0375(9) 0.0419(9) 0.0368(8) 0.0025(7) -0.0113(7) -0.0129(7)
C24 0.0481(11) 0.0685(13) 0.0468(11) 0.0072(9) -0.0137(8) -0.0309(10)
C25 0.0853(17) 0.0550(12) 0.0559(12) 0.0135(10) -0.0277(11) -0.0460(12)
C26 0.0917(17) 0.0327(9) 0.0630(13) 0.0010(9) -0.0328(12) -0.0228(10)
C27 0.0610(11) 0.0300(8) 0.0510(10) -0.0041(7) -0.0208(9) -0.0095(8)
C28 0.0293(7) 0.0373(8) 0.0329(8) -0.0027(6) -0.0104(6) 0.0017(6)
C29 0.0454(10) 0.0480(10) 0.0347(8) -0.0062(7) -0.0122(7) 0.0003(8)
C30 0.0612(12) 0.0578(12) 0.0410(10) 0.0045(8) -0.0256(9) -0.0053(10)
C31 0.0487(11) 0.0579(12) 0.0671(14) 0.0106(10) -0.0266(10) 0.0077(9)
C32 0.0726(17) 0.104(2) 0.0679(16) -0.0014(14) -0.0038(13) 0.0563(16)
C33 0.0783(16) 0.0932(18) 0.0370(10) -0.0010(11) -0.0015(10) 0.0486(14)

loop_
_atom_type_symbol
_atom_type_description
_atom_type_scat_dispersion_real
_atom_type_scat_dispersion_imag
_atom_type_scat_source
C C 0.0033 0.0016 'International Tables Vol C Tables 4.2.6.8 and 6.1.1.4'
H H 0.0000 0.0000 'International Tables Vol C Tables 4.2.6.8 and 6.1.1.4'
Cl Cl 0.1484 0.1585 'International Tables Vol C Tables 4.2.6.8 and 6.1.1.4'
N N 0.0061 0.0033 'International Tables Vol C Tables 4.2.6.8 and 6.1.1.4'
O O 0.0106 0.0060 'International Tables Vol C Tables 4.2.6.8 and 6.1.1.4'
Zn Zn 0.2839 1.4301 'International Tables Vol C Tables 4.2.6.8 and 6.1.1.4'

loop_
_geom_angle_atom_site_label_1
_geom_angle_atom_site_label_2
_geom_angle_atom_site_label_3
_geom_angle
_geom_angle_site_symmetry_1
_geom_angle_site_symmetry_3
O1 Zn1 N3 92.75(4) 2_666 .
O1 Zn1 N1 93.44(5) 2_666 .
N3 Zn1 N1 91.92(5) . .
O1 Zn1 Cl1 117.78(3) 2_666 .
N3 Zn1 Cl1 126.69(3) . .
N1 Zn1 Cl1 125.34(4) . .
C1 O1 Zn1 119.99(8) . 2_666
C2 N1 C3 107.28(11) . .
C2 N1 Zn1 111.95(9) . .
C3 N1 Zn1 138.52(10) . .
C2 N2 C4 107.44(12) . .
C2 N2 C5 129.34(13) . .
C4 N2 C5 123.17(12) . .
C18 N3 C19 107.42(11) . .
C18 N3 Zn1 111.90(9) . .
C19 N3 Zn1 138.97(9) . .
C18 N4 C20 107.82(11) . .
C18 N4 C21 129.55(13) . .
C20 N4 C21 122.47(13) . .
O1 C1 C2 111.60(11) . .
O1 C1 C18 111.15(11) . .
C2 C1 C18 111.00(11) . .
O1 C1 C1 113.52(13) . 2_666
C2 C1 C1 104.45(13) . 2_666
C18 C1 C1 104.75(12) . 2_666
N1 C2 N2 109.95(12) . .
N1 C2 C1 123.84(11) . .
N2 C2 C1 126.02(12) . .
C4 C3 N1 108.59(13) . .
C4 C3 C6 128.42(13) . .
N1 C3 C6 122.98(13) . .
C3 C4 N2 106.72(12) . .
C3 C4 C12B 138.3(2) . .
N2 C4 C12B 114.57(19) . .
C3 C4 C12A 122.25(19) . .
N2 C4 C12A 130.74(19) . .
N2 C5 H5A 109.5 . .
N2 C5 H5B 109.5 . .
H5A C5 H5B 109.5 . .
N2 C5 H5C 109.5 . .
H5A C5 H5C 109.5 . .
H5B C5 H5C 109.5 . .
C7 C6 C11 118.25(17) . .
C7 C6 C3 120.35(15) . .
C11 C6 C3 121.37(16) . .
C6 C7 C8 121.0(2) . .
C6 C7 H7 119.5 . .
C8 C7 H7 119.5 . .
C9 C8 C7 119.9(2) . .
C9 C8 H8 120.1 . .
C7 C8 H8 120.1 . .
C10 C9 C8 119.8(2) . .
C10 C9 H9 120.1 . .
C8 C9 H9 120.1 . .
C9 C10 C11 120.7(2) . .
C9 C10 H10 119.7 . .
C11 C10 H10 119.7 . .
C10 C11 C6 120.4(2) . .
C10 C11 H11 119.8 . .
C6 C11 H11 119.8 . .
C13A C12A C17A 118.6(3) . .
C13A C12A C4 119.0(4) . .
C17A C12A C4 122.3(3) . .
C12A C13A C14A 120.2(4) . .
C12A C13A H13A 119.9 . .
C14A C13A H13A 119.9 . .
C15A C14A C13A 120.1(4) . .
C15A C14A H14A 119.9 . .
C13A C14A H14A 119.9 . .
C14A C15A C16A 120.3(3) . .
C14A C15A H15A 119.9 . .
C16A C15A H15A 119.9 . .
C15A C16A C17A 120.0(3) . .
C15A C16A H16A 120.0 . .
C17A C16A H16A 120.0 . .
C16A C17A C12A 120.8(3) . .
C16A C17A H17A 119.6 . .
C12A C17A H17A 119.6 . .
C13B C12B C17B 119.5(4) . .
C13B C12B C4 119.5(4) . .
C17B C12B C4 120.3(4) . .
C12B C13B C14B 120.3(3) . .
C12B C13B H13B 119.9 . .
C14B C13B H13B 119.9 . .
C15B C14B C13B 120.2(3) . .
C15B C14B H14B 119.9 . .
C13B C14B H14B 119.9 . .
C16B C15B C14B 119.9(4) . .
C16B C15B H15B 120.1 . .
C14B C15B H15B 120.1 . .
C15B C16B C17B 120.2(4) . .
C15B C16B H16B 119.9 . .
C17B C16B H16B 119.9 . .
C12B C17B C16B 119.9(4) . .
C12B C17B H17B 120.1 . .
C16B C17B H17B 120.1 . .
N3 C18 N4 109.57(12) . .
N3 C18 C1 124.16(12) . .
N4 C18 C1 125.88(12) . .
C20 C19 N3 108.50(12) . .
C20 C19 C22 129.34(13) . .
N3 C19 C22 122.15(12) . .
C19 C20 N4 106.68(12) . .
C19 C20 C28 130.35(13) . .
N4 C20 C28 122.93(13) . .
N4 C21 H21A 109.5 . .
N4 C21 H21B 109.5 . .
H21A C21 H21B 109.5 . .
N4 C21 H21C 109.5 . .
H21A C21 H21C 109.5 . .
H21B C21 H21C 109.5 . .
C23 C22 C27 118.56(15) . .
C23 C22 C19 120.81(14) . .
C27 C22 C19 120.62(15) . .
C22 C23 C24 120.73(17) . .
C22 C23 H23 119.6 . .
C24 C23 H23 119.6 . .
C25 C24 C23 119.8(2) . .
C25 C24 H24 120.1 . .
C23 C24 H24 120.1 . .
C26 C25 C24 120.16(17) . .
C26 C25 H25 119.9 . .
C24 C25 H25 119.9 . .
C25 C26 C27 120.55(19) . .
C25 C26 H26 119.7 . .
C27 C26 H26 119.7 . .
C26 C27 C22 120.14(19) . .
C26 C27 H27 119.9 . .
C22 C27 H27 119.9 . .
C29 C28 C33 117.66(15) . .
C29 C28 C20 120.20(14) . .
C33 C28 C20 122.11(15) . .
C28 C29 C30 121.15(17) . .
C28 C29 H29 119.4 . .
C30 C29 H29 119.4 . .
C31 C30 C29 120.18(18) . .
C31 C30 H30 119.9 . .
C29 C30 H30 119.9 . .
C32 C31 C30 119.75(18) . .
C32 C31 H31 120.1 . .
C30 C31 H31 120.1 . .
C31 C32 C33 120.5(2) . .
C31 C32 H32 119.8 . .
C33 C32 H32 119.8 . .
C28 C33 C32 120.74(19) . .
C28 C33 H33 119.6 . .
C32 C33 H33 119.6 . .

loop_
_geom_bond_atom_site_label_1
_geom_bond_atom_site_label_2
_geom_bond_distance
_geom_bond_site_symmetry_2
Zn1 O1 1.9463(10) 2_666
Zn1 N3 2.0295(11) .
Zn1 N1 2.0299(11) .
Zn1 Cl1 2.1683(4) .
O1 C1 1.3618(16) .
O1 Zn1 1.9463(10) 2_666
N1 C2 1.3354(18) .
N1 C3 1.3858(17) .
N2 C2 1.3591(17) .
N2 C4 1.392(2) .
N2 C5 1.474(2) .
N3 C18 1.3363(17) .
N3 C19 1.3865(17) .
N4 C18 1.3606(17) .
N4 C20 1.3866(18) .
N4 C21 1.4737(19) .
C1 C2 1.5258(19) .
C1 C18 1.5307(18) .
C1 C1 1.708(3) 2_666
C3 C4 1.364(2) .
C3 C6 1.482(2) .
C4 C12B 1.483(4) .
C4 C12A 1.509(4) .
C5 H5A 0.9700 .
C5 H5B 0.9700 .
C5 H5C 0.9700 .
C6 C7 1.384(2) .
C6 C11 1.388(2) .
C7 C8 1.389(3) .
C7 H7 0.9400 .
C8 C9 1.372(4) .
C8 H8 0.9400 .
C9 C10 1.368(4) .
C9 H9 0.9400 .
C10 C11 1.387(3) .
C10 H10 0.9400 .
C11 H11 0.9400 .
C12A C13A 1.392(5) .
C12A C17A 1.396(5) .
C13A C14A 1.397(5) .
C13A H13A 0.9400 .
C14A C15A 1.374(5) .
C14A H14A 0.9400 .
C15A C16A 1.377(5) .
C15A H15A 0.9400 .
C16A C17A 1.384(4) .
C16A H16A 0.9400 .
C17A H17A 0.9400 .
C12B C13B 1.372(5) .
C12B C17B 1.380(5) .
C13B C14B 1.387(4) .
C13B H13B 0.9400 .
C14B C15B 1.375(5) .
C14B H14B 0.9400 .
C15B C16B 1.363(6) .
C15B H15B 0.9400 .
C16B C17B 1.397(5) .
C16B H16B 0.9400 .
C17B H17B 0.9400 .
C19 C20 1.365(2) .
C19 C22 1.4745(19) .
C20 C28 1.4819(19) .
C21 H21A 0.9700 .
C21 H21B 0.9700 .
C21 H21C 0.9700 .
C22 C23 1.382(2) .
C22 C27 1.398(2) .
C23 C24 1.396(2) .
C23 H23 0.9400 .
C24 C25 1.374(3) .
C24 H24 0.9400 .
C25 C26 1.368(3) .
C25 H25 0.9400 .
C26 C27 1.389(2) .
C26 H26 0.9400 .
C27 H27 0.9400 .
C28 C29 1.376(2) .
C28 C33 1.377(2) .
C29 C30 1.383(2) .
C29 H29 0.9400 .
C30 C31 1.356(3) .
C30 H30 0.9400 .
C31 C32 1.354(3) .
C31 H31 0.9400 .
C32 C33 1.386(3) .
C32 H32 0.9400 .
C33 H33 0.9400 .

loop_
_geom_torsion_atom_site_label_1
_geom_torsion_atom_site_label_2
_geom_torsion_atom_site_label_3
_geom_torsion_atom_site_label_4
_geom_torsion
_geom_torsion_site_symmetry_1
_geom_torsion_site_symmetry_4
Zn1 O1 C1 C2 -117.22(10) 2_666 .
Zn1 O1 C1 C18 118.28(10) 2_666 .
Zn1 O1 C1 C1 0.50(17) 2_666 2_666
C3 N1 C2 N2 -0.51(16) . .
Zn1 N1 C2 N2 165.75(9) . .
C3 N1 C2 C1 -175.82(13) . .
Zn1 N1 C2 C1 -9.55(17) . .
C4 N2 C2 N1 0.04(16) . .
C5 N2 C2 N1 177.62(16) . .
C4 N2 C2 C1 175.22(13) . .
C5 N2 C2 C1 -7.2(3) . .
O1 C1 C2 N1 -171.26(13) . .
C18 C1 C2 N1 -46.67(18) . .
C1 C1 C2 N1 65.70(18) 2_666 .
O1 C1 C2 N2 14.2(2) . .
C18 C1 C2 N2 138.78(14) . .
C1 C1 C2 N2 -108.85(16) 2_666 .
C2 N1 C3 C4 0.79(17) . .
Zn1 N1 C3 C4 -159.79(12) . .
C2 N1 C3 C6 -178.42(14) . .
Zn1 N1 C3 C6 21.0(2) . .
N1 C3 C4 N2 -0.76(17) . .
C6 C3 C4 N2 178.40(15) . .
N1 C3 C4 C12B 170.6(3) . .
C6 C3 C4 C12B -10.2(4) . .
N1 C3 C4 C12A 173.7(2) . .
C6 C3 C4 C12A -7.2(3) . .
C2 N2 C4 C3 0.45(17) . .
C5 N2 C4 C3 -177.31(16) . .
C2 N2 C4 C12B -173.3(2) . .
C5 N2 C4 C12B 9.0(3) . .
C2 N2 C4 C12A -173.3(3) . .
C5 N2 C4 C12A 8.9(3) . .
C4 C3 C6 C7 -55.3(2) . .
N1 C3 C6 C7 123.71(16) . .
C4 C3 C6 C11 122.52(19) . .
N1 C3 C6 C11 -58.4(2) . .
C11 C6 C7 C8 0.12(16) . .
C3 C6 C7 C8 178.03(15) . .
C6 C7 C8 C9 0.23(19) . .
C7 C8 C9 C10 -0.7(3) . .
C8 C9 C10 C11 0.8(4) . .
C9 C10 C11 C6 -0.4(3) . .
C7 C6 C11 C10 0.0(2) . .
C3 C6 C11 C10 -177.92(17) . .
C3 C4 C12A C13A 129.6(2) . .
N2 C4 C12A C13A -57.5(4) . .
C3 C4 C12A C17A -54.6(4) . .
N2 C4 C12A C17A 118.3(3) . .
C17A C12A C13A C14A -0.4(2) . .
C4 C12A C13A C14A 175.6(3) . .
C12A C13A C14A C15A -0.4(2) . .
C13A C14A C15A C16A 0.9(4) . .
C14A C15A C16A C17A -0.6(5) . .
C15A C16A C17A C12A -0.2(5) . .
C13A C12A C17A C16A 0.7(4) . .
C4 C12A C17A C16A -175.1(3) . .
C3 C4 C12B C13B -106.5(3) . .
N2 C4 C12B C13B 64.4(3) . .
C3 C4 C12B C17B 64.6(5) . .
N2 C4 C12B C17B -124.5(3) . .
C17B C12B C13B C14B 0.0(2) . .
C4 C12B C13B C14B 171.2(3) . .
C12B C13B C14B C15B 0.1(2) . .
C13B C14B C15B C16B -0.1(5) . .
C14B C15B C16B C17B 0.1(6) . .
C13B C12B C17B C16B 0.0(5) . .
C4 C12B C17B C16B -171.1(4) . .
C15B C16B C17B C12B 0.0(6) . .
C19 N3 C18 N4 -0.74(16) . .
Zn1 N3 C18 N4 -168.76(9) . .
C19 N3 C18 C1 172.45(12) . .
Zn1 N3 C18 C1 4.43(17) . .
C20 N4 C18 N3 0.28(16) . .
C21 N4 C18 N3 -175.02(16) . .
C20 N4 C18 C1 -172.77(13) . .
C21 N4 C18 C1 11.9(3) . .
O1 C1 C18 N3 174.98(12) . .
C2 C1 C18 N3 50.14(18) . .
C1 C1 C18 N3 -62.04(18) 2_666 .
O1 C1 C18 N4 -12.94(19) . .
C2 C1 C18 N4 -137.79(14) . .
C1 C1 C18 N4 110.04(16) 2_666 .
C18 N3 C19 C20 0.93(16) . .
Zn1 N3 C19 C20 163.87(11) . .
C18 N3 C19 C22 -177.54(13) . .
Zn1 N3 C19 C22 -14.6(2) . .
N3 C19 C20 N4 -0.75(16) . .
C22 C19 C20 N4 177.57(14) . .
N3 C19 C20 C28 177.19(15) . .
C22 C19 C20 C28 -4.5(3) . .
C18 N4 C20 C19 0.30(16) . .
C21 N4 C20 C19 176.01(16) . .
C18 N4 C20 C28 -177.83(14) . .
C21 N4 C20 C28 -2.1(2) . .
C20 C19 C22 C23 147.05(15) . .
N3 C19 C22 C23 -34.8(2) . .
C20 C19 C22 C27 -34.3(2) . .
N3 C19 C22 C27 143.80(15) . .
C27 C22 C23 C24 0.00(15) . .
C19 C22 C23 C24 178.66(14) . .
C22 C23 C24 C25 0.33(17) . .
C23 C24 C25 C26 0.0(3) . .
C24 C25 C26 C27 -0.8(3) . .
C25 C26 C27 C22 1.1(3) . .
C23 C22 C27 C26 -0.7(2) . .
C19 C22 C27 C26 -179.37(16) . .
C19 C20 C28 C29 -57.3(2) . .
N4 C20 C28 C29 120.36(15) . .
C19 C20 C28 C33 120.8(2) . .
N4 C20 C28 C33 -61.5(2) . .
C33 C28 C29 C30 -1.09(19) . .
C20 C28 C29 C30 177.11(15) . .
C28 C29 C30 C31 -0.28(19) . .
C29 C30 C31 C32 1.6(3) . .
C30 C31 C32 C33 -1.4(4) . .
C29 C28 C33 C32 1.2(4) . .
C20 C28 C33 C32 -176.9(2) . .
C31 C32 C33 C28 0.0(5) . .
